data_1506422
loop_
_publ_author_name
'Hsueh, Mao-Lin'
'Huang, Bor-Hunn'
'Wu, Jincai'
'Lin, Chu-Chieh'

_publ_section_title
;
 Synthesis, Characterization, and Catalytic Studies of Lithium
 Complexes:&#x00A0; Efficient Initiators for Ring-Opening Polymerization
 ofl-Lactide
;
_journal_issue 23
_journal_name_full Macromolecules
_journal_page_first 9482
_journal_paper_doi 10.1021/ma050600o
_journal_volume 38
_journal_year 2005
_chemical_formula_sum 'C42 H69 Li O5'
_chemical_formula_weight 660.91
_chemical_name_systematic
; 
 ? 
;
_space_group_IT_number 4
_symmetry_cell_setting monoclinic
_symmetry_space_group_name_Hall 'P 2yb'
_symmetry_space_group_name_H-M 'P 1 21 1'
_atom_sites_solution_hydrogens geom
_atom_sites_solution_primary direct
_atom_sites_solution_secondary difmap
_audit_creation_method SHELXL-97
_cell_angle_alpha 90.00
_cell_angle_beta 106.401(2)
_cell_angle_gamma 90.00
_cell_formula_units_Z 2
_cell_length_a 10.2275(11)
_cell_length_b 18.585(2)
_cell_length_c 11.7291(12)
_cell_measurement_reflns_used 4228
_cell_measurement_temperature 293(2)
_cell_measurement_theta_max 22.472
_cell_measurement_theta_min 2.190
_cell_volume 2138.7(4)
_computing_cell_refinement 'Bruker SMART'
_computing_data_collection 'Bruker SMART'
_computing_data_reduction 'Bruker SHELXTL'
_computing_molecular_graphics 'Bruker SHELXTL'
_computing_publication_material 'Bruker SHELXTL'
_computing_structure_refinement 'SHELXL-97 (Sheldrick, 1997)'
_computing_structure_solution 'SHELXS-97 (Sheldrick, 1990)'
_diffrn_ambient_temperature 293(2)
_diffrn_measured_fraction_theta_full 0.992
_diffrn_measured_fraction_theta_max 0.992
_diffrn_measurement_device_type 'CCD area dector'
_diffrn_measurement_method 'phi and omega scans''
_diffrn_radiation_monochromator graphite
_diffrn_radiation_source 'fine-focus sealed tube'
_diffrn_radiation_type MoK\a
_diffrn_radiation_wavelength 0.71073
_diffrn_reflns_av_R_equivalents 0.0241
_diffrn_reflns_av_sigmaI/netI 0.0398
_diffrn_reflns_limit_h_max 12
_diffrn_reflns_limit_h_min -12
_diffrn_reflns_limit_k_max 20
_diffrn_reflns_limit_k_min -22
_diffrn_reflns_limit_l_max 9
_diffrn_reflns_limit_l_min -14
_diffrn_reflns_number 12194
_diffrn_reflns_theta_full 26.06
_diffrn_reflns_theta_max 26.06
_diffrn_reflns_theta_min 2.08
_exptl_absorpt_coefficient_mu 0.065
_exptl_absorpt_correction_T_max 1.000
_exptl_absorpt_correction_T_min 0.738
_exptl_absorpt_correction_type SADABS
_exptl_crystal_colour colorless
_exptl_crystal_density_diffrn 1.026
_exptl_crystal_density_method 'not measured'
_exptl_crystal_description parallelpiped
_exptl_crystal_F_000 728
_exptl_crystal_size_max 0.67
_exptl_crystal_size_mid 0.64
_exptl_crystal_size_min 0.43
_refine_diff_density_max 0.196
_refine_diff_density_min -0.171
_refine_diff_density_rms 0.031
_refine_ls_abs_structure_details 'Flack H D (1983), Acta Cryst. A39, 876-881'
_refine_ls_abs_structure_Flack -0.5(11)
_refine_ls_extinction_method none
_refine_ls_goodness_of_fit_ref 1.010
_refine_ls_hydrogen_treatment mixed
_refine_ls_matrix_type full
_refine_ls_number_parameters 437
_refine_ls_number_reflns 7589
_refine_ls_number_restraints 1
_refine_ls_restrained_S_all 1.010
_refine_ls_R_factor_all 0.0807
_refine_ls_R_factor_gt 0.0504
_refine_ls_shift/su_max 0.000
_refine_ls_shift/su_mean 0.000
_refine_ls_structure_factor_coef Fsqd
_refine_ls_weighting_details 'calc w=1/[\s^2^(Fo^2^)+(0.0750P)^2^+0.0000P] where P=(Fo^2^+2Fc^2^)/3'
_refine_ls_weighting_scheme calc
_refine_ls_wR_factor_gt 0.1228
_refine_ls_wR_factor_ref 0.1376
_reflns_number_gt 5028
_reflns_number_total 7589
_reflns_threshold_expression >2sigma(I)
_cod_data_source_file ma050600osi20050912_050346.cif
_cod_data_source_block 1
_cod_depositor_comments
;
The following automatic conversions were performed:

'_symmetry_cell_setting' value 'Monoclinic' changed to 'monoclinic'
according to /home/saulius/struct/CIF-dictionaries/cif_core.dic
dictionary named 'cif_core.dic' version 2.4.1 from 2010-06-29.

Automatic conversion script
Id: cif_fix_values 1715 2011-07-08 13:25:40Z adriana 
;
_cod_original_sg_symbol_H-M P2(1)
_cod_database_code 1506422

loop_
_symmetry_equiv_pos_as_xyz
'x, y, z'
'-x, y+1/2, -z'

loop_
_atom_site_label
_atom_site_type_symbol
_atom_site_fract_x
_atom_site_fract_y
_atom_site_fract_z
_atom_site_U_iso_or_equiv
_atom_site_adp_type
_atom_site_occupancy
_atom_site_symmetry_multiplicity
_atom_site_calc_flag
_atom_site_refinement_flags
Li Li 0.5461(5) 0.4263(3) 0.2189(4) 0.0669(11) Uani 1 1 d .
O1 O 0.72631(16) 0.45031(8) 0.23541(14) 0.0552(4) Uani 1 1 d .
O2 O 0.69619(18) 0.53767(9) 0.06421(16) 0.0624(5) Uani 1 1 d .
O3 O 0.3928(2) 0.49871(14) 0.1855(2) 0.0970(7) Uani 1 1 d .
O4 O 0.4930(2) 0.36079(12) 0.0793(2) 0.0908(7) Uani 1 1 d .
O5 O 0.5236(2) 0.38557(14) 0.3690(2) 0.0946(7) Uani 1 1 d .
C1 C 0.8361(2) 0.46964(11) 0.3225(2) 0.0459(5) Uani 1 1 d .
C2 C 0.9429(2) 0.42142(12) 0.3733(2) 0.0464(5) Uani 1 1 d .
C3 C 1.0539(2) 0.44671(12) 0.4647(2) 0.0516(6) Uani 1 1 d .
H3A H 1.1232 0.4144 0.4994 0.062 Uiso 1 1 calc R
C4 C 1.0664(2) 0.51678(12) 0.5062(2) 0.0532(6) Uani 1 1 d .
C5 C 0.9614(2) 0.56335(12) 0.4523(2) 0.0528(6) Uani 1 1 d .
H5A H 0.9672 0.6109 0.4777 0.063 Uiso 1 1 calc R
C6 C 0.8480(2) 0.54219(12) 0.3620(2) 0.0462(5) Uani 1 1 d .
C7 C 0.7412(2) 0.59592(12) 0.2995(2) 0.0486(5) Uani 1 1 d .
H7A H 0.6597 0.5680 0.2600 0.058 Uiso 1 1 calc R
C8 C 0.7867(2) 0.63342(12) 0.2006(2) 0.0477(5) Uani 1 1 d .
C9 C 0.8591(2) 0.69796(13) 0.2230(2) 0.0517(6) Uani 1 1 d .
H9A H 0.8772 0.7183 0.2983 0.062 Uiso 1 1 calc R
C10 C 0.9046(2) 0.73256(12) 0.1377(2) 0.0503(5) Uani 1 1 d .
C11 C 0.8750(2) 0.69995(12) 0.0262(2) 0.0505(6) Uani 1 1 d .
H11A H 0.9041 0.7228 -0.0329 0.061 Uiso 1 1 calc R
C12 C 0.8048(2) 0.63543(12) -0.0019(2) 0.0473(5) Uani 1 1 d .
C13 C 0.7626(2) 0.60154(12) 0.0894(2) 0.0498(5) Uani 1 1 d .
C14 C 0.9405(3) 0.34351(13) 0.3281(2) 0.0560(6) Uani 1 1 d .
C15 C 0.8166(3) 0.30292(15) 0.3414(3) 0.0808(9) Uani 1 1 d .
H15A H 0.8185 0.3019 0.4237 0.121 Uiso 1 1 calc R
H15B H 0.8181 0.2546 0.3129 0.121 Uiso 1 1 calc R
H15C H 0.7351 0.3267 0.2961 0.121 Uiso 1 1 calc R
C16 C 0.9391(4) 0.34523(18) 0.1974(3) 0.0891(10) Uani 1 1 d .
H16A H 1.0179 0.3707 0.1897 0.134 Uiso 1 1 calc R
H16B H 0.8581 0.3691 0.1515 0.134 Uiso 1 1 calc R
H16C H 0.9405 0.2969 0.1688 0.134 Uiso 1 1 calc R
C17 C 1.0656(3) 0.30002(16) 0.3942(3) 0.0798(9) Uani 1 1 d .
H17A H 1.0705 0.2979 0.4771 0.120 Uiso 1 1 calc R
H17B H 1.1462 0.3227 0.3848 0.120 Uiso 1 1 calc R
H17C H 1.0586 0.2521 0.3623 0.120 Uiso 1 1 calc R
C18 C 1.1892(3) 0.54371(16) 0.6053(3) 0.0668(7) Uani 1 1 d .
C19 C 1.2917(4) 0.4850(2) 0.6538(4) 0.1168(14) Uani 1 1 d .
H19A H 1.2490 0.4471 0.6858 0.175 Uiso 1 1 calc R
H19B H 1.3663 0.5044 0.7153 0.175 Uiso 1 1 calc R
H19C H 1.3251 0.4662 0.5910 0.175 Uiso 1 1 calc R
C20 C 1.1426(4) 0.5761(3) 0.7046(3) 0.1144(14) Uani 1 1 d .
H20A H 1.0987 0.5398 0.7391 0.172 Uiso 1 1 calc R
H20B H 1.0795 0.6144 0.6740 0.172 Uiso 1 1 calc R
H20C H 1.2198 0.5947 0.7643 0.172 Uiso 1 1 calc R
C21 C 1.2618(4) 0.6037(2) 0.5559(3) 0.1018(11) Uani 1 1 d .
H21A H 1.3394 0.6203 0.6174 0.153 Uiso 1 1 calc R
H21B H 1.1999 0.6430 0.5286 0.153 Uiso 1 1 calc R
H21C H 1.2915 0.5853 0.4909 0.153 Uiso 1 1 calc R
C22 C 0.6985(3) 0.64844(15) 0.3824(3) 0.0667(7) Uani 1 1 d .
H22A H 0.6704 0.6220 0.4418 0.100 Uiso 1 1 calc R
H22B H 0.6240 0.6774 0.3373 0.100 Uiso 1 1 calc R
H22C H 0.7740 0.6789 0.4201 0.100 Uiso 1 1 calc R
C23 C 0.9846(3) 0.80354(15) 0.1600(2) 0.0660(7) Uani 1 1 d .
C24 C 1.0022(4) 0.83211(18) 0.2832(3) 0.0957(11) Uani 1 1 d .
H24A H 1.0519 0.7978 0.3404 0.144 Uiso 1 1 calc R
H24B H 0.9143 0.8401 0.2952 0.144 Uiso 1 1 calc R
H24C H 1.0516 0.8767 0.2928 0.144 Uiso 1 1 calc R
C25 C 0.9057(4) 0.86092(16) 0.0723(3) 0.0902(10) Uani 1 1 d .
H25A H 0.9553 0.9054 0.0859 0.135 Uiso 1 1 calc R
H25B H 0.8175 0.8679 0.0841 0.135 Uiso 1 1 calc R
H25C H 0.8953 0.8451 -0.0077 0.135 Uiso 1 1 calc R
C26 C 1.1237(3) 0.7942(2) 0.1381(3) 0.0919(10) Uani 1 1 d .
H26A H 1.1753 0.7588 0.1918 0.138 Uiso 1 1 calc R
H26B H 1.1716 0.8392 0.1509 0.138 Uiso 1 1 calc R
H26C H 1.1117 0.7788 0.0576 0.138 Uiso 1 1 calc R
C27 C 0.7733(3) 0.60262(13) -0.1276(2) 0.0574(6) Uani 1 1 d .
C28 C 0.6210(3) 0.59299(18) -0.1812(2) 0.0777(8) Uani 1 1 d .
H28A H 0.5765 0.6388 -0.1854 0.117 Uiso 1 1 calc R
H28B H 0.5866 0.5608 -0.1325 0.117 Uiso 1 1 calc R
H28C H 0.6036 0.5733 -0.2597 0.117 Uiso 1 1 calc R
C29 C 0.8251(4) 0.64968(17) -0.2120(2) 0.0804(9) Uani 1 1 d .
H29A H 0.9217 0.6564 -0.1805 0.121 Uiso 1 1 calc R
H29B H 0.7803 0.6956 -0.2204 0.121 Uiso 1 1 calc R
H29C H 0.8060 0.6267 -0.2883 0.121 Uiso 1 1 calc R
C30 C 0.8444(3) 0.52947(15) -0.1214(3) 0.0776(8) Uani 1 1 d .
H30A H 0.9410 0.5357 -0.0885 0.116 Uiso 1 1 calc R
H30B H 0.8259 0.5096 -0.1999 0.116 Uiso 1 1 calc R
H30C H 0.8109 0.4974 -0.0719 0.116 Uiso 1 1 calc R
C31 C 0.3587(6) 0.5489(3) 0.0934(6) 0.181(3) Uani 1 1 d .
H31A H 0.4326 0.5831 0.1028 0.217 Uiso 1 1 calc R
H31B H 0.3459 0.5245 0.0179 0.217 Uiso 1 1 calc R
C32 C 0.2407(6) 0.5851(4) 0.0933(7) 0.180(3) Uani 1 1 d .
H32A H 0.1757 0.5827 0.0151 0.216 Uiso 1 1 calc R
H32B H 0.2607 0.6353 0.1136 0.216 Uiso 1 1 calc R
C33 C 0.1858(7) 0.5516(5) 0.1789(6) 0.207(4) Uani 1 1 d .
H33A H 0.0962 0.5319 0.1413 0.248 Uiso 1 1 calc R
H33B H 0.1785 0.5858 0.2392 0.248 Uiso 1 1 calc R
C34 C 0.2832(6) 0.4937(4) 0.2316(5) 0.176(3) Uani 1 1 d .
H34A H 0.3135 0.4988 0.3174 0.211 Uiso 1 1 calc R
H34B H 0.2397 0.4471 0.2128 0.211 Uiso 1 1 calc R
C35 C 0.5185(6) 0.3806(3) -0.0300(4) 0.1364(17) Uani 1 1 d .
H35A H 0.6107 0.3989 -0.0153 0.164 Uiso 1 1 calc R
H35B H 0.4554 0.4179 -0.0694 0.164 Uiso 1 1 calc R
C36 C 0.5004(7) 0.3163(4) -0.1041(5) 0.159(2) Uani 1 1 d .
H36A H 0.4117 0.3166 -0.1625 0.191 Uiso 1 1 calc R
H36B H 0.5702 0.3135 -0.1453 0.191 Uiso 1 1 calc R
C37 C 0.5117(7) 0.2558(3) -0.0229(6) 0.155(2) Uani 1 1 d .
H37A H 0.6040 0.2372 0.0009 0.185 Uiso 1 1 calc R
H37B H 0.4501 0.2174 -0.0599 0.185 Uiso 1 1 calc R
C38 C 0.4743(4) 0.2850(2) 0.0799(4) 0.1136(13) Uani 1 1 d .
H38A H 0.3801 0.2737 0.0741 0.136 Uiso 1 1 calc R
H38B H 0.5317 0.2644 0.1529 0.136 Uiso 1 1 calc R
C39 C 0.4707(6) 0.3208(4) 0.3981(6) 0.173(3) Uani 1 1 d .
H39A H 0.5142 0.2803 0.3714 0.207 Uiso 1 1 calc R
H39B H 0.3735 0.3183 0.3596 0.207 Uiso 1 1 calc R
C40 C 0.4963(10) 0.3182(5) 0.5258(8) 0.220(4) Uani 1 1 d .
H40A H 0.4122 0.3257 0.5469 0.264 Uiso 1 1 calc R
H40B H 0.5332 0.2716 0.5559 0.264 Uiso 1 1 calc R
C41 C 0.5923(6) 0.3739(6) 0.5758(5) 0.191(3) Uani 1 1 d .
H41A H 0.6817 0.3537 0.6126 0.229 Uiso 1 1 calc R
H41B H 0.5632 0.4008 0.6352 0.229 Uiso 1 1 calc R
C42 C 0.5955(5) 0.4196(3) 0.4776(4) 0.1299(16) Uani 1 1 d .
H42A H 0.6892 0.4283 0.4781 0.156 Uiso 1 1 calc R
H42B H 0.5535 0.4656 0.4848 0.156 Uiso 1 1 calc R
H2A H 0.711(3) 0.5114(17) 0.134(3) 0.078(9) Uiso 1 1 d .

loop_
_atom_site_aniso_label
_atom_site_aniso_U_11
_atom_site_aniso_U_22
_atom_site_aniso_U_33
_atom_site_aniso_U_23
_atom_site_aniso_U_13
_atom_site_aniso_U_12
Li 0.063(2) 0.064(3) 0.069(3) 0.003(2) 0.011(2) -0.008(2)
O1 0.0585(9) 0.0438(9) 0.0576(10) 0.0020(8) 0.0072(8) -0.0091(7)
O2 0.0822(12) 0.0468(10) 0.0520(10) 0.0008(8) 0.0088(9) -0.0198(9)
O3 0.0761(13) 0.0933(16) 0.1185(18) 0.0188(14) 0.0223(13) 0.0138(12)
O4 0.1009(15) 0.0766(15) 0.0896(16) -0.0127(12) 0.0182(13) -0.0308(12)
O5 0.0933(15) 0.1076(17) 0.0892(17) 0.0216(14) 0.0358(13) -0.0060(13)
C1 0.0518(13) 0.0438(13) 0.0444(12) 0.0020(10) 0.0173(11) -0.0081(10)
C2 0.0547(13) 0.0417(12) 0.0465(13) 0.0011(10) 0.0201(11) -0.0013(10)
C3 0.0527(13) 0.0503(14) 0.0521(13) 0.0024(11) 0.0151(11) 0.0043(11)
C4 0.0540(13) 0.0514(14) 0.0518(14) -0.0010(11) 0.0113(11) -0.0044(10)
C5 0.0611(15) 0.0413(13) 0.0555(14) -0.0032(11) 0.0155(12) -0.0040(10)
C6 0.0548(13) 0.0397(12) 0.0456(12) 0.0021(10) 0.0167(10) -0.0034(10)
C7 0.0520(13) 0.0419(12) 0.0535(13) 0.0014(11) 0.0174(11) -0.0005(10)
C8 0.0520(13) 0.0410(13) 0.0490(13) 0.0035(10) 0.0126(11) 0.0031(10)
C9 0.0607(14) 0.0439(12) 0.0490(13) -0.0042(10) 0.0131(11) -0.0024(11)
C10 0.0561(13) 0.0417(12) 0.0524(13) -0.0025(11) 0.0144(11) -0.0057(10)
C11 0.0553(14) 0.0460(13) 0.0514(14) -0.0002(11) 0.0169(11) -0.0046(10)
C12 0.0533(12) 0.0393(12) 0.0461(13) 0.0022(9) 0.0088(10) 0.0027(10)
C13 0.0531(13) 0.0403(13) 0.0526(14) 0.0019(11) 0.0090(11) -0.0030(10)
C14 0.0647(15) 0.0451(13) 0.0579(15) -0.0058(11) 0.0166(12) 0.0021(11)
C15 0.086(2) 0.0455(16) 0.111(2) 0.0051(16) 0.0266(18) -0.0056(14)
C16 0.128(3) 0.079(2) 0.0651(18) -0.0123(16) 0.0348(19) 0.0099(19)
C17 0.086(2) 0.0623(18) 0.086(2) -0.0117(16) 0.0173(17) 0.0202(15)
C18 0.0625(15) 0.0657(17) 0.0647(16) -0.0026(14) 0.0060(13) -0.0064(13)
C19 0.082(2) 0.087(2) 0.138(3) -0.004(2) -0.038(2) -0.0026(19)
C20 0.103(3) 0.159(4) 0.069(2) -0.035(2) 0.004(2) -0.016(2)
C21 0.084(2) 0.106(3) 0.104(3) -0.001(2) 0.0094(19) -0.034(2)
C22 0.0752(17) 0.0615(17) 0.0694(17) 0.0010(13) 0.0299(14) 0.0063(13)
C23 0.0791(18) 0.0546(15) 0.0674(17) -0.0092(13) 0.0257(15) -0.0187(13)
C24 0.130(3) 0.079(2) 0.082(2) -0.0279(17) 0.036(2) -0.046(2)
C25 0.116(3) 0.0561(18) 0.098(2) 0.0078(17) 0.030(2) -0.0178(17)
C26 0.084(2) 0.092(2) 0.101(2) -0.0197(19) 0.0280(19) -0.0306(18)
C27 0.0672(15) 0.0491(14) 0.0527(14) -0.0025(11) 0.0117(12) -0.0024(11)
C28 0.0807(19) 0.085(2) 0.0550(15) -0.0060(15) -0.0004(14) -0.0091(17)
C29 0.112(2) 0.076(2) 0.0563(17) -0.0052(14) 0.0282(17) -0.0116(17)
C30 0.105(2) 0.0571(17) 0.0704(18) -0.0104(13) 0.0250(17) 0.0094(15)
C31 0.128(4) 0.177(5) 0.240(7) 0.114(5) 0.057(4) 0.059(4)
C32 0.138(5) 0.174(6) 0.228(7) 0.061(5) 0.053(5) 0.064(4)
C33 0.145(5) 0.328(11) 0.156(5) 0.053(6) 0.056(4) 0.135(6)
C34 0.140(4) 0.242(7) 0.169(5) 0.064(5) 0.083(4) 0.083(5)
C35 0.187(5) 0.115(3) 0.106(3) -0.008(3) 0.039(3) -0.066(3)
C36 0.180(5) 0.180(6) 0.136(4) -0.058(4) 0.074(4) -0.055(5)
C37 0.173(5) 0.104(4) 0.186(6) -0.055(4) 0.049(4) -0.017(3)
C38 0.113(3) 0.081(3) 0.132(3) -0.019(2) 0.011(3) -0.032(2)
C39 0.187(5) 0.181(6) 0.179(6) 0.019(4) 0.098(5) -0.077(5)
C40 0.257(9) 0.232(8) 0.202(8) 0.106(7) 0.115(7) -0.026(7)
C41 0.114(4) 0.340(11) 0.123(4) 0.095(6) 0.042(3) 0.027(5)
C42 0.136(4) 0.170(5) 0.094(3) 0.008(3) 0.049(3) -0.021(3)

loop_
_atom_type_symbol
_atom_type_description
_atom_type_scat_dispersion_real
_atom_type_scat_dispersion_imag
_atom_type_scat_source
C C 0.0033 0.0016 'International Tables Vol C Tables 4.2.6.8 and 6.1.1.4'
H H 0.0000 0.0000 'International Tables Vol C Tables 4.2.6.8 and 6.1.1.4'
Li Li -0.0003 0.0001 'International Tables Vol C Tables 4.2.6.8 and 6.1.1.4'
O O 0.0106 0.0060 'International Tables Vol C Tables 4.2.6.8 and 6.1.1.4'

loop_
_geom_angle_atom_site_label_1
_geom_angle_atom_site_label_2
_geom_angle_atom_site_label_3
_geom_angle
O1 Li O4 105.4(2)
O1 Li O5 111.0(2)
O4 Li O5 115.0(2)
O1 Li O3 123.7(3)
O4 Li O3 103.4(2)
O5 Li O3 98.5(2)
C1 O1 Li 137.8(2)
C34 O3 C31 107.2(4)
C34 O3 Li 123.5(3)
C31 O3 Li 127.3(3)
C38 O4 C35 108.6(3)
C38 O4 Li 127.4(3)
C35 O4 Li 120.3(3)
C39 O5 C42 107.5(4)
C39 O5 Li 133.8(3)
C42 O5 Li 117.5(3)
O1 C1 C6 118.8(2)
O1 C1 C2 122.42(19)
C6 C1 C2 118.8(2)
C3 C2 C1 118.3(2)
C3 C2 C14 120.5(2)
C1 C2 C14 121.2(2)
C4 C3 C2 123.9(2)
C5 C4 C3 116.4(2)
C5 C4 C18 120.4(2)
C3 C4 C18 123.2(2)
C4 C5 C6 123.0(2)
C5 C6 C1 119.6(2)
C5 C6 C7 121.2(2)
C1 C6 C7 119.1(2)
C6 C7 C22 114.4(2)
C6 C7 C8 109.58(17)
C22 C7 C8 113.2(2)
C13 C8 C9 119.2(2)
C13 C8 C7 120.3(2)
C9 C8 C7 120.4(2)
C10 C9 C8 122.3(2)
C9 C10 C11 116.8(2)
C9 C10 C23 123.4(2)
C11 C10 C23 119.8(2)
C12 C11 C10 123.9(2)
C11 C12 C13 117.0(2)
C11 C12 C27 121.4(2)
C13 C12 C27 121.53(19)
O2 C13 C8 121.5(2)
O2 C13 C12 117.8(2)
C8 C13 C12 120.7(2)
C17 C14 C2 113.2(2)
C17 C14 C15 106.7(2)
C2 C14 C15 111.3(2)
C17 C14 C16 106.8(2)
C2 C14 C16 108.7(2)
C15 C14 C16 110.0(3)
C19 C18 C20 109.6(3)
C19 C18 C4 112.5(2)
C20 C18 C4 110.3(2)
C19 C18 C21 107.9(3)
C20 C18 C21 107.1(3)
C4 C18 C21 109.3(2)
C24 C23 C26 109.8(3)
C24 C23 C10 112.4(2)
C26 C23 C10 110.6(2)
C24 C23 C25 107.2(3)
C26 C23 C25 107.6(3)
C10 C23 C25 109.1(2)
C29 C27 C12 112.1(2)
C29 C27 C30 107.0(2)
C12 C27 C30 109.6(2)
C29 C27 C28 107.7(2)
C12 C27 C28 110.8(2)
C30 C27 C28 109.5(2)
C32 C31 O3 110.7(5)
C31 C32 C33 107.8(5)
C32 C33 C34 105.0(4)
O3 C34 C33 108.3(5)
O4 C35 C36 107.4(4)
C37 C36 C35 105.7(4)
C36 C37 C38 105.1(4)
O4 C38 C37 107.2(4)
O5 C39 C40 108.1(5)
C41 C40 C39 107.6(5)
C40 C41 C42 105.5(5)
C41 C42 O5 109.3(5)

loop_
_geom_bond_atom_site_label_1
_geom_bond_atom_site_label_2
_geom_bond_distance
Li O1 1.853(5)
Li O4 1.989(5)
Li O5 1.988(5)
Li O3 2.019(5)
O1 C1 1.336(3)
O2 C13 1.358(3)
O3 C34 1.378(5)
O3 C31 1.396(6)
O4 C38 1.421(4)
O4 C35 1.427(5)
O5 C39 1.402(6)
O5 C42 1.426(5)
C1 C6 1.420(3)
C1 C2 1.408(3)
C2 C3 1.405(3)
C2 C14 1.540(3)
C3 C4 1.384(3)
C4 C5 1.385(3)
C4 C18 1.534(4)
C5 C6 1.388(3)
C6 C7 1.509(3)
C7 C22 1.526(3)
C7 C8 1.534(3)
C8 C13 1.389(3)
C8 C9 1.395(3)
C9 C10 1.377(3)
C10 C11 1.395(3)
C10 C23 1.535(3)
C11 C12 1.389(3)
C12 C13 1.411(3)
C12 C27 1.544(3)
C14 C17 1.527(4)
C14 C15 1.520(4)
C14 C16 1.529(4)
C18 C19 1.508(4)
C18 C20 1.504(5)
C18 C21 1.541(4)
C23 C24 1.502(4)
C23 C26 1.525(4)
C23 C25 1.542(4)
C27 C29 1.524(4)
C27 C30 1.534(4)
C27 C28 1.516(4)
C31 C32 1.380(7)
C32 C33 1.425(8)
C33 C34 1.478(8)
C35 C36 1.459(8)
C36 C37 1.456(8)
C37 C38 1.467(7)
C39 C40 1.446(9)
C40 C41 1.433(11)
C41 C42 1.439(7)
